data_1568526
loop_
_publ_author_name
'Finkelstein, Patrick'
'Reisenbauer, Julia C.'
'Botlik, Bence B.'
'Green, Ori'
'Florin, Andri'
'Morandi, Bill'

_publ_section_title
;
 Nitrogen atom insertion into indenes to access isoquinolines.
;
_journal_issue 11
_journal_name_full 'Chemical science'
_journal_page_first 2954
_journal_page_last 2959
_journal_paper_doi 10.1039/d2sc06952k
_journal_volume 14
_journal_year 2023
_chemical_formula_moiety 'C22 H15 N O'
_chemical_formula_sum 'C22 H15 N O'
_chemical_formula_weight 309.35
_chemical_name_systematic (4-(isoquinolin-1-yl)phenyl)(phenyl)methanone
_space_group_crystal_system monoclinic
_space_group_IT_number 14
_space_group_name_Hall '-P 2ybc'
_space_group_name_H-M_alt 'P 1 21/c 1'
_atom_sites_solution_hydrogens geom
_atom_sites_solution_primary dual
_audit_creation_date 2022-11-04
_audit_creation_method
;
Olex2 1.5
(compiled 2022.04.07 svn.rca3783a0 for OlexSys, GUI svn.r6498)
;
_audit_update_record
;
2022-11-24 deposited with the CCDC.	2023-02-15 downloaded from the CCDC.
;
_cell_angle_alpha 90
_cell_angle_beta 104.498(3)
_cell_angle_gamma 90
_cell_formula_units_Z 4
_cell_length_a 9.8089(3)
_cell_length_b 8.7371(2)
_cell_length_c 18.3869(5)
_cell_measurement_reflns_used 9139
_cell_measurement_temperature 100.0(1)
_cell_measurement_theta_max 78.0250
_cell_measurement_theta_min 5.6340
_cell_volume 1525.60(7)
_computing_cell_refinement 'CrysAlisPro 1.171.42.61a (Rigaku OD, 2022)'
_computing_data_collection 'CrysAlisPro 1.171.42.61a (Rigaku OD, 2022)'
_computing_data_reduction 'CrysAlisPro 1.171.42.61a (Rigaku OD, 2022)'
_computing_molecular_graphics 'Olex2 1.5 (Dolomanov et al., 2009)'
_computing_publication_material 'Olex2 1.5 (Dolomanov et al., 2009)'
_computing_structure_refinement 'SHELXL 2018/3 (Sheldrick, 2015)'
_computing_structure_solution 'SHELXT 2018/2 (Sheldrick, 2018)'
_diffrn_ambient_environment N~2~
_diffrn_ambient_temperature 100.0(1)
_diffrn_detector 'Hybrid Pixel Array Detector'
_diffrn_detector_area_resol_mean 10.0000
_diffrn_detector_type HyPix
_diffrn_measured_fraction_theta_full 0.999
_diffrn_measured_fraction_theta_max 0.988
_diffrn_measurement_details
;
List of Runs (angles in degrees, time in seconds):

  # Type    Start    End  Width  t~exp~   \w     \q     \k     \f   Frames
#--------------------------------------------------------------------------
  1  \w   -107.00 -47.00   0.50    0.46    --  -49.37 -76.00 -67.00  120
  2  \w    -63.00  23.00   0.50    0.46    --  -49.37  76.00  58.00  172
  3  \w    -18.00  59.00   0.50    0.46    --   49.37 -76.00 -67.00  154
  4  \w     51.00  76.00   0.50    0.46    --   49.37  76.00  58.00   50
  5  \w    -84.00 -59.00   0.50    1.38    --  -90.00  76.00  58.00   50
  6  \w   -106.00 -80.00   0.50    1.38    --  -90.00 -76.00 -67.00   52
  7  \w     91.00 177.00   0.50    1.38    --  111.50  76.00  58.00  172
  8  \w     42.00  91.00   0.50    1.38    --  111.50 -76.00 -67.00   98
  9  \w   -107.00 -81.00   0.50    0.46    --  -49.37-125.00-180.00   52
 10  \w   -112.00 -74.00   0.50    0.46    --  -49.37-125.00  90.00   76
 11  \w    -15.00  22.00   0.50    0.46    --  -49.37  19.00  60.00   74
 12  \w   -141.00 -86.00   0.50    1.38    --  -90.00 -30.00 150.00  110
 13  \w    -51.00 -26.00   0.50    1.38    --  -90.00  45.00-120.00   50
 14  \w   -137.00 -96.00   0.50    1.38    --  -90.00 -15.00-180.00   82
 15  \w    -51.00 -26.00   0.50    1.38    --  -90.00  45.00 -90.00   50
 16  \w    141.00 171.00   0.50    1.38    --  111.50  61.00 150.00   60
 17  \w     98.00 133.00   0.50    1.38    --  111.50  61.00 150.00   70
 18  \w    105.00 150.00   0.50    1.38    --  111.50  30.00 -30.00   90
 19  \w     85.00 111.00   0.50    1.38    --  111.50-125.00  30.00   52
 20  \w    104.00 156.00   0.50    1.38    --  111.50  15.00-180.00  104
 21  \w     97.00 129.00   0.50    1.38    --  111.50  77.00  90.00   64
 22  \w     41.00 105.00   0.50    1.38    --  111.50 -95.00-180.00  128
 23  \w     43.00  68.00   0.50    1.38    --  111.50-125.00  30.00   50
 24  \w     45.00  91.00   0.50    1.38    --  111.50-125.00  60.00   92
 25  \w    104.00 177.00   0.50    1.38    --  111.50  77.00  30.00  146
 26  \w    110.00 165.00   0.50    1.38    --  111.50  30.00-150.00  110
 27  \w     41.00  67.00   0.50    1.38    --  111.50 -95.00   0.00   52
 28  \w     45.00 100.00   0.50    1.38    --  111.50 -95.00 120.00  110
 29  \w     41.00  66.00   0.50    1.38    --  111.50 -61.00-150.00   50
 30  \w     76.00 101.00   0.50    1.38    --  111.50-125.00 -30.00   50
 31  \w     41.00 102.00   0.50    1.38    --  111.50 -77.00-150.00  122
 32  \w     98.00 161.00   0.50    1.38    --  111.50  61.00   0.00  126
 33  \w    104.00 138.00   0.50    1.38    --  111.50  30.00-120.00   68
 34  \w    105.00 151.00   0.50    1.38    --  111.50 125.00  90.00   92
 35  \w     41.00  66.00   0.50    1.38    --  111.50 -61.00 -30.00   50
 36  \w    103.00 176.00   0.50    1.38    --  111.50  61.00  90.00  146
 37  \w     42.00  83.00   0.50    1.38    --  111.50 -77.00-180.00   82
 38  \w     71.00  99.00   0.50    1.38    --  111.50 -77.00  30.00   56
 39  \w    104.00 149.00   0.50    1.38    --  111.50  45.00 150.00   90
 40  \w     45.00 108.00   0.50    1.38    --  111.50-125.00  90.00  126
 41  \w     93.00 151.00   0.50    1.38    --  111.50  77.00 -30.00  116
 42  \w     46.00  79.00   0.50    1.38    --  111.50 -77.00-120.00   66
 43  \w    105.00 177.00   0.50    1.38    --  111.50 125.00 150.00  144
 44  \w     42.00  84.00   0.50    1.38    --  111.50 -95.00  30.00   84
 45  \w     43.00  68.00   0.50    1.38    --  111.50 -61.00  60.00   50
;
_diffrn_measurement_device 'four-circle diffractometer'
_diffrn_measurement_device_type 'XtaLAB Synergy, Dualflex, HyPix'
_diffrn_measurement_method '\w scans'
_diffrn_orient_matrix_type 'CrysAlisPro convention (1999,Acta A55,543-557)'
_diffrn_orient_matrix_UB_11 0.0882562000
_diffrn_orient_matrix_UB_12 0.1462508000
_diffrn_orient_matrix_UB_13 0.0010885000
_diffrn_orient_matrix_UB_21 0.0520146000
_diffrn_orient_matrix_UB_22 -0.0113575000
_diffrn_orient_matrix_UB_23 0.0861297000
_diffrn_orient_matrix_UB_31 0.1257302000
_diffrn_orient_matrix_UB_32 -0.0978655000
_diffrn_orient_matrix_UB_33 -0.0084711000
_diffrn_radiation_monochromator mirror
_diffrn_radiation_probe x-ray
_diffrn_radiation_type 'Cu K\a'
_diffrn_radiation_wavelength 1.54184
_diffrn_reflns_av_R_equivalents 0.0557
_diffrn_reflns_av_unetI/netI 0.0365
_diffrn_reflns_Laue_measured_fraction_full 0.999
_diffrn_reflns_Laue_measured_fraction_max 0.988
_diffrn_reflns_limit_h_max 12
_diffrn_reflns_limit_h_min -11
_diffrn_reflns_limit_k_max 10
_diffrn_reflns_limit_k_min -11
_diffrn_reflns_limit_l_max 22
_diffrn_reflns_limit_l_min -23
_diffrn_reflns_number 21147
_diffrn_reflns_point_group_measured_fraction_full 0.999
_diffrn_reflns_point_group_measured_fraction_max 0.988
_diffrn_reflns_theta_full 67.684
_diffrn_reflns_theta_max 80.327
_diffrn_reflns_theta_min 4.656
_diffrn_source 'micro-focus sealed X-ray tube'
_diffrn_source_type 'PhotonJet (Cu) X-ray Source'
_exptl_absorpt_coefficient_mu 0.646
_exptl_absorpt_correction_T_max 1.000
_exptl_absorpt_correction_T_min 0.717
_exptl_absorpt_correction_type gaussian
_exptl_absorpt_process_details
;
CrysAlisPro 1.171.42.61a (Rigaku Oxford Diffraction, 2022)
Numerical absorption correction based on gaussian integration over
a multifaceted crystal model
Empirical absorption correction using spherical harmonics,
implemented in SCALE3 ABSPACK scaling algorithm.
;
_exptl_crystal_colour 'clear light yellow'
_exptl_crystal_colour_lustre clear
_exptl_crystal_colour_modifier light
_exptl_crystal_colour_primary yellow
_exptl_crystal_density_diffrn 1.347
_exptl_crystal_description plate
_exptl_crystal_F_000 648
_exptl_crystal_recrystallization_method 'Re-crystallisation from solvent: Ethyl acetate and hexane'
_exptl_crystal_size_max 0.154
_exptl_crystal_size_mid 0.133
_exptl_crystal_size_min 0.058
_refine_diff_density_max 0.565
_refine_diff_density_min -0.402
_refine_diff_density_rms 0.110
_refine_ls_extinction_method none
_refine_ls_goodness_of_fit_ref 1.143
_refine_ls_hydrogen_treatment constr
_refine_ls_matrix_type full
_refine_ls_number_parameters 217
_refine_ls_number_reflns 3303
_refine_ls_number_restraints 0
_refine_ls_restrained_S_all 1.143
_refine_ls_R_factor_all 0.0803
_refine_ls_R_factor_gt 0.0752
_refine_ls_shift/su_max 0.000
_refine_ls_shift/su_mean 0.000
_refine_ls_structure_factor_coef Fsqd
_refine_ls_weighting_details 'w=1/[\s^2^(Fo^2^)+(0.1215P)^2^+2.2451P] where P=(Fo^2^+2Fc^2^)/3'
_refine_ls_weighting_scheme calc
_refine_ls_wR_factor_gt 0.2394
_refine_ls_wR_factor_ref 0.2429
_reflns_Friedel_coverage 0.000
_reflns_number_gt 2943
_reflns_number_total 3303
_reflns_threshold_expression 'I > 2\s(I)'
_cod_data_source_file d2sc06952k2.cif
_cod_data_source_block bm041122_1_1
_cod_depositor_comments 'Adding full bibliography for 1568525--1568526.cif.'
_cod_database_code 1568526
_shelx_shelxl_version_number 2018/3
_chemical_oxdiff_formula 'C11 H10 N O'
_chemical_oxdiff_usercomment 'yellow plate, from Py/Et2O at -35 degree Celsius.'
_shelx_space_group_comment
;
The symmetry employed for this shelxl refinement is uniquely defined
by the following loop, which should always be used as a source of
symmetry information in preference to the above space-group names.
They are only intended as comments.
;
_shelx_estimated_absorpt_t_max 0.962
_shelx_estimated_absorpt_t_min 0.909
_olex2_refinement_description
;
1. Fixed Uiso
 At 1.2 times of:
  All C(H) groups
2.a Aromatic/amide H refined with riding coordinates:
 C3(H3), C4(H4), C5(H5), C6(H6), C7(H7), C9(H9), C10(H10), C12(H12), C13(H13),
 C15(H15), C16(H16), C18(H18), C19(H19), C20(H20), C21(H21)
;
_olex2_date_sample_data_collection 2022-11-02
_olex2_date_sample_submission 2022-11-02
_olex2_submission_original_sample_id bm041122_1_1
_olex2_submission_special_instructions 'No special instructions were received'
_oxdiff_exptl_absorpt_empirical_details
;
Empirical correction (ABSPACK) includes:
- Absorption correction using spherical harmonics
- Frame scaling
- Detector area scaling
;
_oxdiff_exptl_absorpt_empirical_full_max 1.635
_oxdiff_exptl_absorpt_empirical_full_min 0.748

loop_
_space_group_symop_operation_xyz
'x, y, z'
'-x, y+1/2, -z+1/2'
'-x, -y, -z'
'x, -y-1/2, z-1/2'

loop_
_atom_site_label
_atom_site_type_symbol
_atom_site_fract_x
_atom_site_fract_y
_atom_site_fract_z
_atom_site_U_iso_or_equiv
_atom_site_adp_type
_atom_site_occupancy
_atom_site_site_symmetry_order
_atom_site_calc_flag
_atom_site_refinement_flags_posn
_atom_site_refinement_flags_adp
_atom_site_refinement_flags_occupancy
_atom_site_disorder_assembly
_atom_site_disorder_group
O1 O 0.9724(2) 0.5278(2) 0.59701(11) 0.0299(5) Uani 1 1 d . . . . .
N1 N 0.3051(2) 0.5907(3) 0.31666(13) 0.0263(5) Uani 1 1 d . . . . .
C1 C 0.8923(3) 0.4383(3) 0.55555(15) 0.0246(5) Uani 1 1 d . . . . .
C2 C 0.9190(3) 0.2702(3) 0.56167(14) 0.0233(5) Uani 1 1 d . . . . .
C3 C 1.0550(3) 0.2177(3) 0.59537(15) 0.0272(6) Uani 1 1 d . . . . .
H3 H 1.130394 0.288480 0.610155 0.033 Uiso 1 1 calc R U . . .
C4 C 1.0794(3) 0.0621(3) 0.60714(16) 0.0304(6) Uani 1 1 d . . . . .
H4 H 1.171984 0.026466 0.629284 0.036 Uiso 1 1 calc R U . . .
C5 C 0.9695(3) -0.0417(3) 0.58679(16) 0.0307(6) Uani 1 1 d . . . . .
H5 H 0.986576 -0.147830 0.595898 0.037 Uiso 1 1 calc R U . . .
C6 C 0.8342(3) 0.0095(3) 0.55306(16) 0.0298(6) Uani 1 1 d . . . . .
H6 H 0.758905 -0.061590 0.538964 0.036 Uiso 1 1 calc R U . . .
C7 C 0.8093(3) 0.1651(3) 0.54000(15) 0.0253(6) Uani 1 1 d . . . . .
H7 H 0.717155 0.199846 0.516212 0.030 Uiso 1 1 calc R U . . .
C8 C 0.7642(3) 0.4984(3) 0.50072(15) 0.0238(6) Uani 1 1 d . . . . .
C9 C 0.7184(3) 0.4420(3) 0.42762(15) 0.0246(5) Uani 1 1 d . . . . .
H9 H 0.766990 0.359330 0.411849 0.030 Uiso 1 1 calc R U . . .
C10 C 0.6021(3) 0.5060(3) 0.37780(15) 0.0244(6) Uani 1 1 d . . . . .
H10 H 0.570905 0.465948 0.328393 0.029 Uiso 1 1 calc R U . . .
C11 C 0.5305(3) 0.6290(3) 0.39986(15) 0.0240(5) Uani 1 1 d . . . . .
C12 C 0.5774(3) 0.6851(3) 0.47312(16) 0.0257(6) Uani 1 1 d . . . . .
H12 H 0.529375 0.768350 0.488876 0.031 Uiso 1 1 calc R U . . .
C13 C 0.6928(3) 0.6210(3) 0.52300(15) 0.0243(5) Uani 1 1 d . . . . .
H13 H 0.723576 0.660559 0.572536 0.029 Uiso 1 1 calc R U . . .
C14 C 0.4030(3) 0.6924(3) 0.34653(15) 0.0238(5) Uani 1 1 d . . . . .
C15 C 0.1826(3) 0.6429(3) 0.27103(15) 0.0288(6) Uani 1 1 d . . . . .
H15 H 0.112579 0.569589 0.249549 0.035 Uiso 1 1 calc R U . . .
C16 C 0.1534(3) 0.7933(3) 0.25401(15) 0.0291(6) Uani 1 1 d . . . . .
H16 H 0.064866 0.823032 0.222746 0.035 Uiso 1 1 calc R U . . .
C17 C 0.2577(3) 0.9041(3) 0.28384(15) 0.0265(6) Uani 1 1 d . . . . .
C18 C 0.2363(3) 1.0631(3) 0.26875(16) 0.0299(6) Uani 1 1 d . . . . .
H18 H 0.148865 1.098118 0.238212 0.036 Uiso 1 1 calc R U . . .
C19 C 0.3406(3) 1.1659(3) 0.29791(17) 0.0336(7) Uani 1 1 d . . . . .
H19 H 0.324853 1.272102 0.288223 0.040 Uiso 1 1 calc R U . . .
C20 C 0.4715(3) 1.1151(3) 0.34233(18) 0.0345(7) Uani 1 1 d . . . . .
H20 H 0.544415 1.187118 0.361122 0.041 Uiso 1 1 calc R U . . .
C21 C 0.4947(3) 0.9623(3) 0.35867(17) 0.0295(6) Uani 1 1 d . . . . .
H21 H 0.583204 0.929580 0.388854 0.035 Uiso 1 1 calc R U . . .
C22 C 0.3872(3) 0.8530(3) 0.33075(15) 0.0246(6) Uani 1 1 d . . . . .

loop_
_atom_site_aniso_label
_atom_site_aniso_U_11
_atom_site_aniso_U_22
_atom_site_aniso_U_33
_atom_site_aniso_U_23
_atom_site_aniso_U_13
_atom_site_aniso_U_12
O1 0.0304(10) 0.0176(9) 0.0386(11) -0.0033(8) 0.0028(8) -0.0021(7)
N1 0.0293(11) 0.0181(10) 0.0306(11) -0.0017(8) 0.0055(9) -0.0028(8)
C1 0.0262(12) 0.0184(12) 0.0297(13) -0.0003(10) 0.0080(10) -0.0006(10)
C2 0.0292(13) 0.0153(12) 0.0257(12) -0.0004(9) 0.0075(10) 0.0015(9)
C3 0.0291(13) 0.0228(13) 0.0297(13) 0.0007(10) 0.0073(10) 0.0010(10)
C4 0.0323(14) 0.0243(14) 0.0349(14) 0.0054(11) 0.0092(11) 0.0066(11)
C5 0.0429(16) 0.0164(12) 0.0348(14) 0.0034(10) 0.0136(12) 0.0056(11)
C6 0.0409(16) 0.0172(13) 0.0324(14) -0.0004(10) 0.0112(12) -0.0023(11)
C7 0.0304(13) 0.0173(12) 0.0288(13) -0.0002(10) 0.0085(10) 0.0001(10)
C8 0.0249(12) 0.0122(11) 0.0345(14) 0.0019(9) 0.0080(10) 0.0003(9)
C9 0.0253(12) 0.0154(11) 0.0340(13) 0.0002(10) 0.0089(10) 0.0003(9)
C10 0.0279(13) 0.0148(11) 0.0306(13) -0.0006(9) 0.0075(10) -0.0008(9)
C11 0.0272(13) 0.0135(11) 0.0318(13) 0.0029(9) 0.0081(10) 0.0001(9)
C12 0.0269(12) 0.0154(11) 0.0354(14) 0.0002(10) 0.0087(10) 0.0009(9)
C13 0.0293(13) 0.0150(11) 0.0289(13) -0.0013(9) 0.0076(10) -0.0016(9)
C14 0.0264(12) 0.0159(12) 0.0297(13) -0.0003(9) 0.0080(10) -0.0013(9)
C15 0.0308(14) 0.0251(14) 0.0291(13) -0.0022(10) 0.0045(11) -0.0035(11)
C16 0.0296(13) 0.0276(14) 0.0287(13) 0.0012(11) 0.0045(10) 0.0025(11)
C17 0.0323(14) 0.0211(13) 0.0268(13) 0.0018(10) 0.0090(10) 0.0041(10)
C18 0.0372(15) 0.0217(13) 0.0315(14) 0.0042(11) 0.0098(11) 0.0080(11)
C19 0.0486(17) 0.0150(12) 0.0380(15) 0.0028(11) 0.0126(13) 0.0052(11)
C20 0.0430(16) 0.0169(13) 0.0422(16) -0.0002(11) 0.0081(13) -0.0044(11)
C21 0.0329(14) 0.0162(12) 0.0376(15) 0.0008(10) 0.0051(11) -0.0014(10)
C22 0.0288(13) 0.0164(12) 0.0288(13) -0.0008(9) 0.0075(10) 0.0021(10)

loop_
_atom_type_symbol
_atom_type_description
_atom_type_scat_dispersion_real
_atom_type_scat_dispersion_imag
_atom_type_scat_source
C C 0.0181 0.0091 'International Tables Vol C Tables 4.2.6.8 and 6.1.1.4'
H H 0.0000 0.0000 'International Tables Vol C Tables 4.2.6.8 and 6.1.1.4'
N N 0.0311 0.0180 'International Tables Vol C Tables 4.2.6.8 and 6.1.1.4'
O O 0.0492 0.0322 'International Tables Vol C Tables 4.2.6.8 and 6.1.1.4'

loop_
_exptl_crystal_face_index_h
_exptl_crystal_face_index_k
_exptl_crystal_face_index_l
_exptl_crystal_face_perp_dist
0 0 -1 0.0286
0 0 1 0.0296
6 0 -4 0.0625
-6 -1 4 0.0681
-1 6 1 0.0793
6 1 -1 0.0584
-1 5 5 0.0681
5 -4 -4 0.0798
4 1 6 0.0455
1 3 9 0.0475
-6 2 1 0.0778
4 -2 7 0.0593
-5 3 2 0.0742
-3 4 -5 0.0625
2 -3 8 0.0574
-5 -2 9 0.0592
2 -5 4 0.0628
-4 5 0 0.0633
1 -6 1 0.0614
-5 -3 5 0.0736
-4 -4 0 0.0792
0 -6 -3 0.0623

loop_
_geom_angle_atom_site_label_1
_geom_angle_atom_site_label_2
_geom_angle_atom_site_label_3
_geom_angle
_geom_angle_site_symmetry_1
_geom_angle_site_symmetry_3
_geom_angle_publ_flag
C14 N1 C15 117.9(2) . . ?
O1 C1 C2 120.5(2) . . ?
O1 C1 C8 119.6(2) . . ?
C2 C1 C8 119.9(2) . . ?
C3 C2 C1 119.0(2) . . ?
C7 C2 C1 121.3(2) . . ?
C7 C2 C3 119.5(2) . . ?
C2 C3 H3 120.1 . . ?
C4 C3 C2 119.8(3) . . ?
C4 C3 H3 120.1 . . ?
C3 C4 H4 119.8 . . ?
C5 C4 C3 120.4(3) . . ?
C5 C4 H4 119.8 . . ?
C4 C5 H5 120.0 . . ?
C4 C5 C6 120.1(3) . . ?
C6 C5 H5 120.0 . . ?
C5 C6 H6 120.1 . . ?
C5 C6 C7 119.9(3) . . ?
C7 C6 H6 120.1 . . ?
C2 C7 H7 119.8 . . ?
C6 C7 C2 120.3(3) . . ?
C6 C7 H7 119.8 . . ?
C9 C8 C1 122.6(2) . . ?
C13 C8 C1 118.0(2) . . ?
C13 C8 C9 119.3(2) . . ?
C8 C9 H9 119.8 . . ?
C10 C9 C8 120.4(2) . . ?
C10 C9 H9 119.8 . . ?
C9 C10 H10 119.8 . . ?
C9 C10 C11 120.5(2) . . ?
C11 C10 H10 119.8 . . ?
C10 C11 C12 118.8(2) . . ?
C10 C11 C14 119.6(2) . . ?
C12 C11 C14 121.5(2) . . ?
C11 C12 H12 119.6 . . ?
C13 C12 C11 120.9(2) . . ?
C13 C12 H12 119.6 . . ?
C8 C13 H13 119.9 . . ?
C12 C13 C8 120.2(2) . . ?
C12 C13 H13 119.9 . . ?
N1 C14 C11 115.3(2) . . ?
N1 C14 C22 122.9(2) . . ?
C22 C14 C11 121.8(2) . . ?
N1 C15 H15 117.8 . . ?
N1 C15 C16 124.5(3) . . ?
C16 C15 H15 117.8 . . ?
C15 C16 H16 120.7 . . ?
C15 C16 C17 118.7(3) . . ?
C17 C16 H16 120.7 . . ?
C16 C17 C18 122.4(3) . . ?
C16 C17 C22 118.1(2) . . ?
C22 C17 C18 119.5(3) . . ?
C17 C18 H18 119.8 . . ?
C19 C18 C17 120.4(3) . . ?
C19 C18 H18 119.8 . . ?
C18 C19 H19 119.8 . . ?
C18 C19 C20 120.3(3) . . ?
C20 C19 H19 119.8 . . ?
C19 C20 H20 119.7 . . ?
C21 C20 C19 120.6(3) . . ?
C21 C20 H20 119.7 . . ?
C20 C21 H21 119.8 . . ?
C20 C21 C22 120.5(3) . . ?
C22 C21 H21 119.8 . . ?
C17 C22 C14 117.8(2) . . ?
C17 C22 C21 118.7(2) . . ?
C21 C22 C14 123.5(2) . . ?

loop_
_geom_bond_atom_site_label_1
_geom_bond_atom_site_label_2
_geom_bond_distance
_geom_bond_site_symmetry_2
_geom_bond_publ_flag
O1 C1 1.228(3) . ?
N1 C14 1.322(3) . ?
N1 C15 1.361(4) . ?
C1 C2 1.492(3) . ?
C1 C8 1.496(4) . ?
C2 C3 1.400(4) . ?
C2 C7 1.395(4) . ?
C3 H3 0.9500 . ?
C3 C4 1.388(4) . ?
C4 H4 0.9500 . ?
C4 C5 1.387(4) . ?
C5 H5 0.9500 . ?
C5 C6 1.390(4) . ?
C6 H6 0.9500 . ?
C6 C7 1.391(4) . ?
C7 H7 0.9500 . ?
C8 C9 1.396(4) . ?
C8 C13 1.396(4) . ?
C9 H9 0.9500 . ?
C9 C10 1.389(4) . ?
C10 H10 0.9500 . ?
C10 C11 1.398(4) . ?
C11 C12 1.399(4) . ?
C11 C14 1.490(4) . ?
C12 H12 0.9500 . ?
C12 C13 1.385(4) . ?
C13 H13 0.9500 . ?
C14 C22 1.434(3) . ?
C15 H15 0.9500 . ?
C15 C16 1.364(4) . ?
C16 H16 0.9500 . ?
C16 C17 1.415(4) . ?
C17 C18 1.422(4) . ?
C17 C22 1.417(4) . ?
C18 H18 0.9500 . ?
C18 C19 1.366(4) . ?
C19 H19 0.9500 . ?
C19 C20 1.410(4) . ?
C20 H20 0.9500 . ?
C20 C21 1.375(4) . ?
C21 H21 0.9500 . ?
C21 C22 1.420(4) . ?

loop_
_geom_torsion_atom_site_label_1
_geom_torsion_atom_site_label_2
_geom_torsion_atom_site_label_3
_geom_torsion_atom_site_label_4
_geom_torsion
_geom_torsion_site_symmetry_1
_geom_torsion_site_symmetry_2
_geom_torsion_site_symmetry_3
_geom_torsion_site_symmetry_4
_geom_torsion_publ_flag
O1 C1 C2 C3 -21.1(4) . . . . ?
O1 C1 C2 C7 153.8(3) . . . . ?
O1 C1 C8 C9 139.6(3) . . . . ?
O1 C1 C8 C13 -37.1(4) . . . . ?
N1 C14 C22 C17 3.1(4) . . . . ?
N1 C14 C22 C21 -175.9(3) . . . . ?
N1 C15 C16 C17 1.6(4) . . . . ?
C1 C2 C3 C4 174.7(2) . . . . ?
C1 C2 C7 C6 -173.6(2) . . . . ?
C1 C8 C9 C10 -177.3(2) . . . . ?
C1 C8 C13 C12 177.1(2) . . . . ?
C2 C1 C8 C9 -42.8(4) . . . . ?
C2 C1 C8 C13 140.5(3) . . . . ?
C2 C3 C4 C5 -1.0(4) . . . . ?
C3 C2 C7 C6 1.2(4) . . . . ?
C3 C4 C5 C6 1.2(4) . . . . ?
C4 C5 C6 C7 -0.2(4) . . . . ?
C5 C6 C7 C2 -1.0(4) . . . . ?
C7 C2 C3 C4 -0.2(4) . . . . ?
C8 C1 C2 C3 161.3(2) . . . . ?
C8 C1 C2 C7 -23.8(4) . . . . ?
C8 C9 C10 C11 0.8(4) . . . . ?
C9 C8 C13 C12 0.3(4) . . . . ?
C9 C10 C11 C12 -0.7(4) . . . . ?
C9 C10 C11 C14 -177.8(2) . . . . ?
C10 C11 C12 C13 0.3(4) . . . . ?
C10 C11 C14 N1 52.1(3) . . . . ?
C10 C11 C14 C22 -129.5(3) . . . . ?
C11 C12 C13 C8 -0.2(4) . . . . ?
C11 C14 C22 C17 -175.2(2) . . . . ?
C11 C14 C22 C21 5.7(4) . . . . ?
C12 C11 C14 N1 -125.0(3) . . . . ?
C12 C11 C14 C22 53.5(4) . . . . ?
C13 C8 C9 C10 -0.7(4) . . . . ?
C14 N1 C15 C16 -0.2(4) . . . . ?
C14 C11 C12 C13 177.4(2) . . . . ?
C15 N1 C14 C11 176.1(2) . . . . ?
C15 N1 C14 C22 -2.3(4) . . . . ?
C15 C16 C17 C18 179.8(3) . . . . ?
C15 C16 C17 C22 -0.6(4) . . . . ?
C16 C17 C18 C19 -179.1(3) . . . . ?
C16 C17 C22 C14 -1.5(4) . . . . ?
C16 C17 C22 C21 177.6(3) . . . . ?
C17 C18 C19 C20 1.0(4) . . . . ?
C18 C17 C22 C14 178.0(2) . . . . ?
C18 C17 C22 C21 -2.8(4) . . . . ?
C18 C19 C20 C21 -1.9(5) . . . . ?
C19 C20 C21 C22 0.3(5) . . . . ?
C20 C21 C22 C14 -178.9(3) . . . . ?
C20 C21 C22 C17 2.0(4) . . . . ?
C22 C17 C18 C19 1.3(4) . . . . ?

loop_
_exptl_oxdiff_crystal_face_indexfrac_h
_exptl_oxdiff_crystal_face_indexfrac_k
_exptl_oxdiff_crystal_face_indexfrac_l
_exptl_oxdiff_crystal_face_x
_exptl_oxdiff_crystal_face_y
_exptl_oxdiff_crystal_face_z
0.0015 -0.0010 -1.0014 -0.0011 -0.0862 0.0088
-0.0016 0.0008 1.0020 0.0011 0.0862 -0.0088
6.3466 0.2086 -3.9798 0.5863 -0.0150 0.8113
-6.3261 -0.5630 3.9604 -0.6363 0.0185 -0.7738
-0.9479 5.6017 1.1110 0.7368 -0.0172 -0.6768
6.1974 0.6466 -0.5749 0.6409 0.2655 0.7208
-0.6642 5.2335 4.5651 0.7117 0.2992 -0.6344
4.6329 -3.7800 -4.0290 -0.1483 -0.0631 0.9866
4.4533 1.0858 5.9043 0.5583 0.7278 0.4036
1.0090 3.3232 8.7170 0.5846 0.7655 -0.2722
-5.8184 2.0913 0.7028 -0.2069 -0.2659 -0.9422
3.8357 -1.6170 6.8276 0.1095 0.8059 0.5827
-5.3595 3.0424 1.8061 -0.0261 -0.1578 -0.9869
-2.9770 3.6992 -5.4900 0.2723 -0.6697 -0.6898
1.7777 -3.3912 7.8515 -0.3305 0.8072 0.4889
-4.5398 -1.6582 9.4516 -0.6329 0.5968 -0.4886
1.6731 -4.8197 4.4950 -0.5523 0.5289 0.6440
-3.6955 4.5236 -0.2247 0.3352 -0.2629 -0.9054
0.8191 -5.5908 0.8682 -0.7444 0.1809 0.6428
-4.8785 -3.3748 5.0269 -0.9187 0.2175 -0.3257
-4.0183 -4.2684 -0.2702 -0.9792 -0.1838 -0.0852
0.4337 -5.5372 -2.6303 -0.7744 -0.1411 0.6187
